data_4518273
loop_
_publ_author_name
'Benedikter, Mathis'
'Musso, Janis'
'Kesharwani, Manoj K.'
'Sterz, K. Leonard'
'Elser, Iris'
'Ziegler, Felix'
'Fischer, Felix'
'Plietker, Bernd'
'Frey, Wolfgang'
'K\"astner, Johannes'
'Winkler, Mario'
'van Slageren, Joris'
'Nowakowski, Michal'
'Bauer, Matthias'
'Buchmeiser, Michael R.'

_publ_section_title
;
 Charge Distribution in Cationic Molybdenum Imido Alkylidene
 N-Heterocyclic Carbene Complexes: A Combined X-ray, XAS, XES, DFT,
 M\"ossbauer, and Catalysis Approach
;
_journal_name_full 'ACS Catalysis'
_journal_page_first 14810
_journal_page_last 14823
_journal_paper_doi 10.1021/acscatal.0c03978
_journal_year 2020
_chemical_formula_moiety 'C45 H46 Cl2 F9 Mo N4 O, C32 H12 B F24'
_chemical_formula_sum 'C77 H58 B Cl2 F33 Mo N4 O'
_chemical_formula_weight 1859.92
_chemical_name_common 2
_space_group_crystal_system triclinic
_space_group_IT_number 2
_space_group_name_Hall '-P 1'
_space_group_name_H-M_alt 'P -1'
_atom_sites_solution_hydrogens geom
_atom_sites_solution_primary iterative
_atom_sites_solution_secondary difmap?
_audit_creation_method SHELXL-2016/4
_cell_angle_alpha 105.020(2)
_cell_angle_beta 96.524(2)
_cell_angle_gamma 96.704(3)
_cell_formula_units_Z 2
_cell_length_a 12.8554(4)
_cell_length_b 16.2503(6)
_cell_length_c 19.8326(7)
_cell_measurement_reflns_used 12468
_cell_measurement_temperature 135(2)
_cell_measurement_theta_max 28.411
_cell_measurement_theta_min 1.449
_cell_volume 3929.2(2)
_computing_cell_refinement 'Bruker APEXII Software Suite, 2008'
_computing_data_collection 'Bruker APEXII Software Suite, 2008'
_computing_data_reduction 'Bruker APEXII Software Suite, 2008'
_computing_molecular_graphics 'SHELXTL-plus, XP (Sheldrick, 2001)'
_computing_structure_refinement 'SHELXL-2016/4 (Sheldrick, 2016)'
_computing_structure_solution 'SHELXS-2016/4 (Sheldrick, 2016)'
_diffrn_ambient_temperature 135(2)
_diffrn_measured_fraction_theta_full 0.999
_diffrn_measured_fraction_theta_max 0.993
_diffrn_measurement_device_type 'Bruker Kappa APEXII Duo'
_diffrn_measurement_method 'Omega + Phi Scans'
_diffrn_radiation_type MoK\a
_diffrn_radiation_wavelength 0.71073
_diffrn_reflns_av_R_equivalents 0.0670
_diffrn_reflns_av_unetI/netI 0.0848
_diffrn_reflns_Laue_measured_fraction_full 0.999
_diffrn_reflns_Laue_measured_fraction_max 0.993
_diffrn_reflns_limit_h_max 17
_diffrn_reflns_limit_h_min -16
_diffrn_reflns_limit_k_max 21
_diffrn_reflns_limit_k_min -21
_diffrn_reflns_limit_l_max 26
_diffrn_reflns_limit_l_min -26
_diffrn_reflns_number 80168
_diffrn_reflns_point_group_measured_fraction_full 0.999
_diffrn_reflns_point_group_measured_fraction_max 0.993
_diffrn_reflns_theta_full 25.242
_diffrn_reflns_theta_max 28.411
_diffrn_reflns_theta_min 1.449
_diffrn_source 'fine-focus sealed tube'
_exptl_absorpt_coefficient_mu 0.361
_exptl_absorpt_correction_T_max 0.9667
_exptl_absorpt_correction_T_min 0.9001
_exptl_absorpt_correction_type numerical
_exptl_absorpt_process_details 'SADABS, Bruker 2008'
_exptl_crystal_colour yellow
_exptl_crystal_density_diffrn 1.572
_exptl_crystal_description prism
_exptl_crystal_F_000 1868
_exptl_crystal_size_max 0.234
_exptl_crystal_size_mid 0.159
_exptl_crystal_size_min 0.090
_refine_diff_density_max 1.355
_refine_diff_density_min -0.831
_refine_diff_density_rms 0.092
_refine_ls_extinction_method none
_refine_ls_goodness_of_fit_ref 1.042
_refine_ls_hydrogen_treatment constr
_refine_ls_matrix_type full
_refine_ls_number_parameters 1230
_refine_ls_number_reflns 19615
_refine_ls_number_restraints 146
_refine_ls_restrained_S_all 1.118
_refine_ls_R_factor_all 0.1153
_refine_ls_R_factor_gt 0.0629
_refine_ls_shift/su_max 0.002
_refine_ls_shift/su_mean 0.000
_refine_ls_structure_factor_coef Fsqd
_refine_ls_weighting_details 'w=1/[\s^2^(Fo^2^)+(0.0683P)^2^+2.8877P] where P=(Fo^2^+2Fc^2^)/3'
_refine_ls_weighting_scheme calc
_refine_ls_wR_factor_gt 0.1413
_refine_ls_wR_factor_ref 0.1570
_reflns_Friedel_coverage 0.000
_reflns_number_gt 12468
_reflns_number_total 19615
_reflns_threshold_expression 'I > 2\s(I)'
_cod_data_source_file cs0c03978_si_002.cif
_cod_data_source_block buch270
_cod_database_code 4518273
_shelx_shelxl_version_number 2016/4
_shelx_space_group_comment
;
The symmetry employed for this shelxl refinement is uniquely defined
by the following loop, which should always be used as a source of
symmetry information in preference to the above space-group names.
They are only intended as comments.
;
_shelx_estimated_absorpt_t_min 0.920
_shelx_estimated_absorpt_t_max 0.968

loop_
_space_group_symop_operation_xyz
'x, y, z'
'-x, -y, -z'

loop_
_atom_site_label
_atom_site_type_symbol
_atom_site_fract_x
_atom_site_fract_y
_atom_site_fract_z
_atom_site_U_iso_or_equiv
_atom_site_adp_type
_atom_site_occupancy
_atom_site_site_symmetry_order
_atom_site_calc_flag
_atom_site_refinement_flags_posn
_atom_site_refinement_flags_adp
_atom_site_refinement_flags_occupancy
_atom_site_disorder_assembly
_atom_site_disorder_group
MO1 Mo 0.56483(2) 0.23742(2) 0.26036(2) 0.02167(8) Uani 1 1 d . . . . .
CL1 Cl 0.22065(8) 0.34757(8) 0.41838(6) 0.0487(3) Uani 1 1 d . . . . .
CL2 Cl 0.35204(9) 0.22594(9) 0.51194(6) 0.0564(3) Uani 1 1 d . . . . .
O1 O 0.45413(18) 0.13433(14) 0.20607(12) 0.0274(5) Uani 1 1 d . . . . .
N1 N 0.3816(2) 0.30277(17) 0.34630(14) 0.0241(6) Uani 1 1 d . . . . .
C1 C 0.4653(2) 0.25876(19) 0.34635(17) 0.0216(7) Uani 1 1 d . . . . .
N2 N 0.4633(2) 0.22864(18) 0.40419(14) 0.0259(6) Uani 1 1 d . . . . .
C2 C 0.3288(3) 0.2992(2) 0.40255(19) 0.0332(8) Uani 1 1 d . . . . .
N3 N 0.6193(2) 0.34479(17) 0.27533(15) 0.0274(6) Uani 1 1 d . . . . .
C3 C 0.3789(3) 0.2530(2) 0.43844(19) 0.0332(8) Uani 1 1 d . . . . .
C4 C 0.3584(3) 0.3571(2) 0.30056(18) 0.0265(7) Uani 1 1 d . . . . .
C5 C 0.4118(3) 0.4415(2) 0.3209(2) 0.0339(8) Uani 1 1 d . . . . .
C6 C 0.3900(3) 0.4927(2) 0.2770(2) 0.0412(10) Uani 1 1 d . . . . .
H6 H 0.426600 0.550032 0.288833 0.049 Uiso 1 1 calc R U . . .
C7 C 0.3168(3) 0.4633(3) 0.2165(2) 0.0421(10) Uani 1 1 d . . . . .
C8 C 0.2619(3) 0.3809(3) 0.2004(2) 0.0382(9) Uani 1 1 d . . . . .
H8 H 0.209869 0.361105 0.159397 0.046 Uiso 1 1 calc R U . . .
C9 C 0.2801(3) 0.3254(2) 0.24231(19) 0.0301(8) Uani 1 1 d . . . . .
C10 C 0.4863(3) 0.4755(3) 0.3892(2) 0.0452(10) Uani 1 1 d . . . . .
H10A H 0.527250 0.530681 0.390146 0.068 Uiso 1 1 calc R U . . .
H10B H 0.534603 0.434131 0.393432 0.068 Uiso 1 1 calc R U . . .
H10C H 0.445586 0.483999 0.428740 0.068 Uiso 1 1 calc R U . . .
C11 C 0.2971(4) 0.5202(3) 0.1683(3) 0.0623(14) Uani 1 1 d . . . . .
H11A H 0.278277 0.574485 0.195417 0.093 Uiso 1 1 calc R U . . .
H11B H 0.238800 0.490681 0.130215 0.093 Uiso 1 1 calc R U . . .
H11C H 0.361290 0.532162 0.147981 0.093 Uiso 1 1 calc R U . . .
C12 C 0.2132(3) 0.2395(3) 0.2281(2) 0.0415(10) Uani 1 1 d . . . . .
H12A H 0.256573 0.198533 0.240804 0.062 Uiso 1 1 calc R U . . .
H12B H 0.183769 0.218747 0.177859 0.062 Uiso 1 1 calc R U . . .
H12C H 0.155255 0.244972 0.256342 0.062 Uiso 1 1 calc R U . . .
C13 C 0.5433(3) 0.1886(2) 0.43626(18) 0.0295(8) Uani 1 1 d . . . . .
C14 C 0.6154(3) 0.2407(2) 0.49227(19) 0.0355(9) Uani 1 1 d . . . . .
C15 C 0.6857(3) 0.2013(3) 0.5270(2) 0.0438(10) Uani 1 1 d . . . . .
H15 H 0.736066 0.235899 0.565642 0.053 Uiso 1 1 calc R U . . .
C16 C 0.6845(3) 0.1139(3) 0.5073(2) 0.0461(11) Uani 1 1 d . . . . .
C17 C 0.6116(3) 0.0636(3) 0.4507(2) 0.0431(10) Uani 1 1 d . . . . .
H17 H 0.611166 0.003083 0.436309 0.052 Uiso 1 1 calc R U . . .
C18 C 0.5386(3) 0.0999(2) 0.4142(2) 0.0351(8) Uani 1 1 d . . . . .
C19 C 0.6168(4) 0.3361(3) 0.5171(2) 0.0597(13) Uani 1 1 d . . . . .
H19A H 0.648262 0.363635 0.484091 0.090 Uiso 1 1 calc R U . . .
H19B H 0.658905 0.358900 0.564133 0.090 Uiso 1 1 calc R U . . .
H19C H 0.544185 0.348287 0.519203 0.090 Uiso 1 1 calc R U . . .
C20 C 0.7640(4) 0.0729(4) 0.5452(3) 0.0706(16) Uani 1 1 d . . . . .
H20A H 0.835697 0.093607 0.538262 0.106 Uiso 1 1 calc R U . . .
H20B H 0.748844 0.010100 0.526031 0.106 Uiso 1 1 calc R U . . .
H20C H 0.759025 0.088614 0.595718 0.106 Uiso 1 1 calc R U . . .
C21 C 0.4588(3) 0.0434(3) 0.3538(2) 0.0458(10) Uani 1 1 d . . . . .
H21A H 0.399934 0.017109 0.372350 0.069 Uiso 1 1 calc R U . . .
H21B H 0.492590 -0.001934 0.325637 0.069 Uiso 1 1 calc R U . . .
H21C H 0.431955 0.078301 0.324100 0.069 Uiso 1 1 calc R U . . .
C22 C 0.6543(3) 0.4273(2) 0.2710(2) 0.0370(9) Uani 1 1 d . . . . .
C23 C 0.7230(4) 0.4848(3) 0.3284(3) 0.0547(12) Uani 1 1 d . . . . .
C24 C 0.7555(4) 0.5669(3) 0.3213(4) 0.0825(19) Uani 1 1 d . . . . .
H24 H 0.802647 0.607405 0.358662 0.099 Uiso 1 1 calc R U . . .
C25 C 0.7216(5) 0.5905(4) 0.2625(5) 0.099(2) Uani 1 1 d . . . . .
H25 H 0.745486 0.646860 0.259608 0.118 Uiso 1 1 calc R U . . .
C26 C 0.6538(5) 0.5343(4) 0.2079(4) 0.0768(18) Uani 1 1 d . . . . .
H26 H 0.630799 0.552172 0.167437 0.092 Uiso 1 1 calc R U . . .
C27 C 0.6175(4) 0.4508(3) 0.2103(3) 0.0488(11) Uani 1 1 d . . . . .
C28 C 0.7576(4) 0.4627(3) 0.3957(3) 0.0627(14) Uani 1 1 d . . . . .
H28A H 0.834926 0.466981 0.403361 0.094 Uiso 1 1 calc R U . . .
H28B H 0.725354 0.403794 0.392192 0.094 Uiso 1 1 calc R U . . .
H28C H 0.735046 0.503027 0.435297 0.094 Uiso 1 1 calc R U . . .
C29 C 0.5421(4) 0.3904(3) 0.1508(2) 0.0499(11) Uani 1 1 d . . . . .
H29A H 0.579592 0.346660 0.124106 0.075 Uiso 1 1 calc R U . . .
H29B H 0.512248 0.422440 0.119701 0.075 Uiso 1 1 calc R U . . .
H29C H 0.484876 0.362149 0.169538 0.075 Uiso 1 1 calc R U . . .
C30 C 0.6768(3) 0.1921(2) 0.29923(18) 0.0281(7) Uani 1 1 d . . . . .
H30 H 0.646222 0.147627 0.317217 0.034 Uiso 1 1 calc R U . . .
C31 C 0.7952(3) 0.1966(2) 0.3139(2) 0.0379(9) Uani 1 1 d . . . . .
C32 C 0.8300(3) 0.2028(3) 0.3923(2) 0.0529(12) Uani 1 1 d . . . . .
H32A H 0.810052 0.255094 0.422050 0.079 Uiso 1 1 calc R U . . .
H32B H 0.907019 0.205210 0.401218 0.079 Uiso 1 1 calc R U . . .
H32C H 0.795119 0.152145 0.403541 0.079 Uiso 1 1 calc R U . . .
C33 C 0.8529(3) 0.2750(3) 0.2969(3) 0.0518(12) Uani 1 1 d . . . . .
H33A H 0.828355 0.273483 0.247895 0.078 Uiso 1 1 calc R U . . .
H33B H 0.929351 0.273694 0.303171 0.078 Uiso 1 1 calc R U . . .
H33C H 0.837907 0.327937 0.328697 0.078 Uiso 1 1 calc R U . . .
C34 C 0.8174(3) 0.1109(2) 0.26675(19) 0.0325(8) Uani 1 1 d . . . . .
C35 C 0.8712(3) 0.1067(3) 0.2094(2) 0.0459(10) Uani 1 1 d . . . . .
H35 H 0.898569 0.158250 0.199043 0.055 Uiso 1 1 calc R U . . .
C36 C 0.8852(4) 0.0267(3) 0.1668(2) 0.0576(13) Uani 1 1 d . . . . .
H36 H 0.922605 0.024366 0.127835 0.069 Uiso 1 1 calc R U . . .
C37 C 0.8460(4) -0.0478(3) 0.1803(3) 0.0579(13) Uani 1 1 d . . . . .
H37 H 0.855907 -0.101667 0.150731 0.069 Uiso 1 1 calc R U . . .
C38 C 0.7916(4) -0.0455(3) 0.2371(2) 0.0511(11) Uani 1 1 d . . . . .
H38 H 0.763926 -0.097391 0.246615 0.061 Uiso 1 1 calc R U . . .
C39 C 0.7780(3) 0.0338(3) 0.2797(2) 0.0411(9) Uani 1 1 d . . . . .
H39 H 0.740898 0.035456 0.318744 0.049 Uiso 1 1 calc R U . . .
C40 C 0.4165(3) 0.0660(2) 0.14825(18) 0.0287(8) Uani 1 1 d . . . . .
C41 C 0.3119(3) 0.0162(3) 0.1601(2) 0.0412(10) Uani 1 1 d . . . . .
F1 F 0.2819(11) -0.0611(8) 0.1175(7) 0.046(2) Uani 0.721(5) 1 d . . P A 1
F2 F 0.3084(3) 0.0151(3) 0.22417(17) 0.0454(10) Uani 0.721(5) 1 d . . P A 1
F3 F 0.2266(2) 0.0592(2) 0.1444(2) 0.0427(9) Uani 0.721(5) 1 d . . P A 1
F1A F 0.3602(7) -0.0426(6) 0.2017(5) 0.047(3) Uani 0.279(5) 1 d . . P A 2
F2A F 0.2642(7) 0.0556(6) 0.1987(6) 0.049(3) Uani 0.279(5) 1 d . . P A 2
F3A F 0.272(3) -0.044(2) 0.105(2) 0.067(10) Uani 0.279(5) 1 d . . P A 2
C42 C 0.3913(3) 0.0966(3) 0.0812(2) 0.0398(9) Uani 1 1 d . . . . .
F4 F 0.3232(6) 0.0385(8) 0.0302(7) 0.0483(18) Uani 0.721(5) 1 d . . P A 1
F5 F 0.4818(3) 0.1062(3) 0.05193(17) 0.0475(10) Uani 0.721(5) 1 d . . P A 1
F6 F 0.3585(4) 0.1710(2) 0.09509(19) 0.0482(10) Uani 0.721(5) 1 d . . P A 1
F4A F 0.4478(9) 0.1630(7) 0.0767(5) 0.053(3) Uani 0.279(5) 1 d . . P A 2
F5A F 0.2906(9) 0.1306(8) 0.0939(6) 0.060(3) Uani 0.279(5) 1 d . . P A 2
F6A F 0.3614(17) 0.040(2) 0.0241(17) 0.064(8) Uani 0.279(5) 1 d . . P A 2
C43 C 0.4964(3) 0.0009(2) 0.1355(2) 0.0440(10) Uani 1 1 d . . . . .
F7 F 0.4698(14) -0.0578(14) 0.0787(10) 0.057(3) Uani 0.721(5) 1 d . . P A 1
F8 F 0.5922(2) 0.03686(19) 0.1438(2) 0.0387(9) Uani 0.721(5) 1 d . . P A 1
F9 F 0.4909(3) -0.0424(2) 0.18772(19) 0.0483(10) Uani 0.721(5) 1 d . . P A 1
F7A F 0.5686(8) 0.0362(5) 0.0854(6) 0.056(3) Uani 0.279(5) 1 d . . P A 2
F8A F 0.5674(7) 0.0033(6) 0.1817(5) 0.049(3) Uani 0.279(5) 1 d . . P A 2
F9A F 0.464(4) -0.076(4) 0.079(3) 0.057(9) Uani 0.279(5) 1 d . . P A 2
N4 N 0.6378(2) 0.21284(18) 0.16374(16) 0.0311(7) Uani 1 1 d . . . . .
C44 C 0.6836(3) 0.1947(2) 0.1175(2) 0.0332(8) Uani 1 1 d . . . . .
C45 C 0.7411(3) 0.1688(3) 0.0588(2) 0.0440(10) Uani 1 1 d . . . . .
H45A H 0.775934 0.119575 0.063358 0.066 Uiso 1 1 calc R U . . .
H45B H 0.794673 0.216980 0.058830 0.066 Uiso 1 1 calc R U . . .
H45C H 0.691723 0.152357 0.014434 0.066 Uiso 1 1 calc R U . . .
B1 B 0.9256(3) 0.2613(3) 0.7987(2) 0.0291(9) Uani 1 1 d . . . . .
C46 C 1.0056(3) 0.2549(2) 0.86716(19) 0.0301(8) Uani 1 1 d . . . . .
C47 C 1.1118(3) 0.2944(3) 0.8809(2) 0.0395(9) Uani 1 1 d . . . . .
H47 H 1.135590 0.329049 0.852163 0.047 Uiso 1 1 calc R U . . .
C48 C 1.1833(3) 0.2844(3) 0.9354(2) 0.0453(11) Uani 1 1 d . . . . .
C49 C 1.1531(3) 0.2351(3) 0.9778(2) 0.0423(10) Uani 1 1 d . . . . .
H49 H 1.201803 0.229545 1.015533 0.051 Uiso 1 1 calc R U . . .
C50 C 1.0498(3) 0.1934(2) 0.9648(2) 0.0354(9) Uani 1 1 d . . . . .
C51 C 0.9787(3) 0.2035(2) 0.91095(19) 0.0317(8) Uani 1 1 d . . . . .
H51 H 0.908132 0.174245 0.903417 0.038 Uiso 1 1 calc R U . . .
C52 C 1.2944(3) 0.3299(4) 0.9456(3) 0.0671(15) Uani 1 1 d . . . . .
F52A F 1.3423(2) 0.3071(3) 0.89014(17) 0.0898(11) Uani 1 1 d . . . . .
F52B F 1.3533(2) 0.3217(3) 1.00132(19) 0.1085(14) Uani 1 1 d . U . . .
F52C F 1.3004(3) 0.4144(3) 0.9550(2) 0.1152(14) Uani 1 1 d . . . . .
C53 C 1.0175(3) 0.1383(3) 1.0104(2) 0.0444(10) Uani 1 1 d . . . . .
F53A F 0.92534(19) 0.08746(17) 0.98571(14) 0.0568(7) Uani 1 1 d . . . . .
F53B F 1.0069(2) 0.18458(18) 1.07533(14) 0.0673(8) Uani 1 1 d . . . . .
F53C F 1.0883(2) 0.0877(2) 1.0204(2) 0.0840(10) Uani 1 1 d . . . . .
C54 C 0.9493(3) 0.3562(2) 0.7847(3) 0.0409(10) Uani 1 1 d . . . . .
C55 C 0.9268(3) 0.3689(2) 0.7193(3) 0.0494(12) Uani 1 1 d . . . . .
H55 H 0.899466 0.321010 0.679746 0.059 Uiso 1 1 calc R U . . .
C56 C 0.9437(4) 0.4518(3) 0.7100(3) 0.0673(14) Uani 1 1 d . U . . .
C57 C 0.9829(4) 0.5211(3) 0.7683(4) 0.0780(16) Uani 1 1 d D U . . .
H57 H 0.997751 0.577220 0.762286 0.094 Uiso 1 1 calc R U . . .
C58 C 1.0007(4) 0.5099(3) 0.8348(4) 0.0855(18) Uani 1 1 d D U . . .
C59 C 0.9854(3) 0.4302(3) 0.8409(3) 0.0720(18) Uani 1 1 d . . . . .
H59 H 0.999887 0.422750 0.886846 0.086 Uiso 1 1 calc R U . . .
C60 C 0.9184(5) 0.4630(4) 0.6427(4) 0.0860(18) Uani 1 1 d . U . . .
F60A F 0.9670(3) 0.5329(3) 0.6286(4) 0.198(3) Uani 1 1 d . . . . .
F60B F 0.8153(3) 0.4700(3) 0.6243(3) 0.1167(15) Uani 1 1 d . . . . .
F60C F 0.9324(5) 0.4015(4) 0.5890(3) 0.170(3) Uani 1 1 d . . . . .
C61 C 1.0320(6) 0.5850(4) 0.9059(4) 0.0410(19) Uani 0.622(6) 1 d D U P B 1
F61A F 1.0967(7) 0.6487(4) 0.8952(4) 0.118(3) Uani 0.622(6) 1 d D U P B 1
F61B F 1.0827(4) 0.5641(3) 0.9598(3) 0.0841(19) Uani 0.622(6) 1 d D U P B 1
F61C F 0.9478(5) 0.6157(4) 0.9302(4) 0.120(3) Uani 0.622(6) 1 d D U P B 1
C61A C 1.0605(8) 0.6007(7) 0.8639(6) 0.068(4) Uani 0.378(6) 1 d D U P B 2
F61D F 1.0289(7) 0.6654(4) 0.8389(5) 0.090(3) Uani 0.378(6) 1 d D U P B 2
F61E F 1.0335(12) 0.6095(9) 0.9263(5) 0.131(6) Uani 0.378(6) 1 d D U P B 2
F61F F 1.1625(6) 0.6071(5) 0.8627(5) 0.081(3) Uani 0.378(6) 1 d D U P B 2
C62 C 0.8006(3) 0.2530(2) 0.81034(18) 0.0263(7) Uani 1 1 d . . . . .
C63 C 0.7186(3) 0.2261(2) 0.75349(18) 0.0251(7) Uani 1 1 d . . . . .
H63 H 0.735459 0.204077 0.707451 0.030 Uiso 1 1 calc R U . . .
C64 C 0.6133(3) 0.2300(2) 0.76133(19) 0.0274(7) Uani 1 1 d . . . . .
C65 C 0.5852(3) 0.2599(2) 0.8273(2) 0.0311(8) Uani 1 1 d . . . . .
H65 H 0.513084 0.261639 0.833020 0.037 Uiso 1 1 calc R U . . .
C66 C 0.6643(3) 0.2873(2) 0.88483(18) 0.0299(8) Uani 1 1 d . . . . .
C67 C 0.7694(3) 0.2846(2) 0.87639(19) 0.0283(8) Uani 1 1 d . . . . .
H67 H 0.822297 0.305003 0.916903 0.034 Uiso 1 1 calc R U . . .
C68 C 0.5279(3) 0.2072(2) 0.6989(2) 0.0365(9) Uani 1 1 d . . . . .
F68A F 0.55388(18) 0.15930(16) 0.64068(12) 0.0491(6) Uani 1 1 d . . . . .
F68B F 0.44024(19) 0.1626(2) 0.70900(15) 0.0826(10) Uani 1 1 d . U . . .
F68C F 0.4988(3) 0.27570(18) 0.68354(18) 0.0985(13) Uani 1 1 d . U . . .
C69 C 0.6323(3) 0.3214(3) 0.9560(2) 0.0424(10) Uani 1 1 d . . . . .
F69A F 0.5678(3) 0.26200(19) 0.97410(15) 0.0697(8) Uani 1 1 d . . . . .
F69B F 0.7124(2) 0.3482(3) 1.00742(14) 0.0912(11) Uani 1 1 d . U . . .
F69C F 0.5766(2) 0.38597(16) 0.95798(13) 0.0555(7) Uani 1 1 d . . . . .
C70 C 0.9491(2) 0.18384(19) 0.73423(17) 0.0206(6) Uani 1 1 d . . . . .
C71 C 0.9057(2) 0.0976(2) 0.72434(17) 0.0209(7) Uani 1 1 d . . . . .
H71 H 0.854630 0.084707 0.752616 0.025 Uiso 1 1 calc R U . . .
C72 C 0.9349(2) 0.0303(2) 0.67456(18) 0.0236(7) Uani 1 1 d . . . . .
C73 C 1.0071(3) 0.0457(2) 0.63127(18) 0.0252(7) Uani 1 1 d . . . . .
H73 H 1.025892 -0.000370 0.596712 0.030 Uiso 1 1 calc R U . . .
C74 C 1.0513(3) 0.1301(2) 0.63957(18) 0.0277(7) Uani 1 1 d . . . . .
C75 C 1.0239(3) 0.1969(2) 0.69025(19) 0.0269(7) Uani 1 1 d . . . . .
H75 H 1.057095 0.253990 0.695460 0.032 Uiso 1 1 calc R U . . .
C76 C 0.8863(3) -0.0599(2) 0.6671(2) 0.0328(8) Uani 1 1 d . . . . .
F76A F 0.78530(19) -0.07672(15) 0.64088(18) 0.0712(9) Uani 1 1 d . . . . .
F76B F 0.8903(2) -0.07784(16) 0.72933(15) 0.0653(8) Uani 1 1 d . . . . .
F76C F 0.9343(2) -0.11866(14) 0.62842(17) 0.0693(9) Uani 1 1 d . . . . .
C77 C 1.1288(4) 0.1494(3) 0.5934(2) 0.0456(11) Uani 1 1 d . . . . .
F77A F 1.1290(10) 0.0900(5) 0.5373(6) 0.094(4) Uani 0.532(10) 1 d . U P C 1
F77B F 1.2244(5) 0.1758(9) 0.6261(5) 0.092(3) Uani 0.532(10) 1 d . U P C 1
F77C F 1.1103(7) 0.2178(5) 0.5684(5) 0.073(3) Uani 0.532(10) 1 d . U P C 1
F77D F 1.2116(6) 0.1001(7) 0.5982(5) 0.074(3) Uani 0.468(10) 1 d . U P C 2
F77E F 1.1815(11) 0.2238(5) 0.6137(7) 0.094(4) Uani 0.468(10) 1 d . U P C 2
F77F F 1.0933(8) 0.1203(9) 0.5281(5) 0.085(4) Uani 0.468(10) 1 d . U P C 2

loop_
_atom_site_aniso_label
_atom_site_aniso_U_11
_atom_site_aniso_U_22
_atom_site_aniso_U_33
_atom_site_aniso_U_23
_atom_site_aniso_U_13
_atom_site_aniso_U_12
MO1 0.02237(15) 0.01942(14) 0.02156(15) 0.00179(11) 0.00704(11) 0.00167(10)
CL1 0.0456(6) 0.0711(7) 0.0470(6) 0.0253(5) 0.0256(5) 0.0403(5)
CL2 0.0547(7) 0.0988(9) 0.0426(6) 0.0456(6) 0.0297(5) 0.0387(6)
O1 0.0285(12) 0.0276(12) 0.0213(12) 0.0012(10) 0.0053(10) -0.0033(10)
N1 0.0276(15) 0.0242(14) 0.0254(15) 0.0094(12) 0.0104(12) 0.0118(12)
C1 0.0239(16) 0.0194(15) 0.0209(17) 0.0028(13) 0.0034(13) 0.0070(13)
N2 0.0271(15) 0.0330(16) 0.0225(15) 0.0116(12) 0.0075(12) 0.0120(12)
C2 0.034(2) 0.042(2) 0.032(2) 0.0139(17) 0.0143(16) 0.0193(17)
N3 0.0297(15) 0.0246(15) 0.0265(15) 0.0025(12) 0.0091(13) 0.0038(12)
C3 0.034(2) 0.048(2) 0.0266(19) 0.0163(17) 0.0137(16) 0.0190(17)
C4 0.0336(19) 0.0255(17) 0.0278(18) 0.0122(14) 0.0114(15) 0.0168(14)
C5 0.038(2) 0.0249(18) 0.043(2) 0.0067(16) 0.0160(18) 0.0155(15)
C6 0.053(3) 0.0222(18) 0.058(3) 0.0147(18) 0.025(2) 0.0161(17)
C7 0.051(3) 0.038(2) 0.052(3) 0.024(2) 0.023(2) 0.0258(19)
C8 0.043(2) 0.045(2) 0.036(2) 0.0209(18) 0.0082(18) 0.0213(19)
C9 0.035(2) 0.0293(18) 0.031(2) 0.0122(16) 0.0100(16) 0.0138(15)
C10 0.053(3) 0.030(2) 0.048(3) -0.0001(18) 0.009(2) 0.0082(18)
C11 0.085(4) 0.055(3) 0.075(3) 0.048(3) 0.031(3) 0.036(3)
C12 0.037(2) 0.040(2) 0.046(2) 0.0146(19) -0.0048(19) 0.0063(17)
C13 0.0287(18) 0.038(2) 0.0281(19) 0.0144(16) 0.0069(15) 0.0157(15)
C14 0.041(2) 0.043(2) 0.0210(18) 0.0013(16) 0.0032(16) 0.0192(18)
C15 0.046(2) 0.061(3) 0.022(2) 0.0051(19) -0.0020(17) 0.023(2)
C16 0.051(3) 0.065(3) 0.030(2) 0.018(2) 0.0032(19) 0.032(2)
C17 0.053(3) 0.044(2) 0.039(2) 0.0176(19) 0.005(2) 0.023(2)
C18 0.033(2) 0.041(2) 0.037(2) 0.0171(18) 0.0040(17) 0.0124(16)
C19 0.073(3) 0.050(3) 0.043(3) -0.008(2) -0.010(2) 0.025(2)
C20 0.078(4) 0.088(4) 0.051(3) 0.021(3) -0.012(3) 0.050(3)
C21 0.042(2) 0.039(2) 0.057(3) 0.019(2) -0.005(2) 0.0025(18)
C22 0.038(2) 0.0230(18) 0.051(2) 0.0091(17) 0.0169(19) 0.0012(15)
C23 0.045(3) 0.028(2) 0.078(4) -0.005(2) 0.007(2) -0.0028(18)
C24 0.063(3) 0.031(3) 0.137(6) 0.007(3) 0.006(4) -0.012(2)
C25 0.087(5) 0.040(3) 0.177(8) 0.047(4) 0.033(5) -0.006(3)
C26 0.080(4) 0.058(3) 0.119(5) 0.054(4) 0.044(4) 0.017(3)
C27 0.053(3) 0.042(2) 0.066(3) 0.029(2) 0.032(2) 0.014(2)
C28 0.049(3) 0.047(3) 0.068(3) -0.018(2) -0.007(2) 0.004(2)
C29 0.069(3) 0.053(3) 0.040(2) 0.023(2) 0.018(2) 0.029(2)
C30 0.0279(18) 0.0291(18) 0.0286(19) 0.0058(15) 0.0135(15) 0.0062(14)
C31 0.0272(19) 0.039(2) 0.041(2) -0.0033(18) 0.0065(17) 0.0071(16)
C32 0.035(2) 0.076(3) 0.037(2) -0.005(2) 0.0020(19) 0.016(2)
C33 0.030(2) 0.037(2) 0.080(3) 0.003(2) 0.011(2) -0.0044(17)
C34 0.0244(18) 0.040(2) 0.032(2) 0.0059(17) 0.0013(15) 0.0122(15)
C35 0.038(2) 0.063(3) 0.039(2) 0.010(2) 0.0101(19) 0.017(2)
C36 0.058(3) 0.075(4) 0.040(3) 0.000(2) 0.017(2) 0.034(3)
C37 0.061(3) 0.058(3) 0.048(3) -0.006(2) 0.004(2) 0.035(3)
C38 0.051(3) 0.046(3) 0.054(3) 0.006(2) -0.001(2) 0.022(2)
C39 0.037(2) 0.048(2) 0.039(2) 0.0078(19) 0.0055(18) 0.0193(19)
C40 0.0299(18) 0.0256(17) 0.0250(18) 0.0000(14) 0.0047(15) -0.0027(14)
C41 0.045(2) 0.037(2) 0.033(2) 0.0000(18) 0.0097(19) -0.0124(18)
F1 0.040(3) 0.033(3) 0.055(7) -0.003(3) 0.013(4) -0.0135(19)
F2 0.0364(19) 0.060(3) 0.037(2) 0.0142(18) 0.0105(16) -0.0106(18)
F3 0.0305(17) 0.0463(19) 0.049(2) 0.0096(16) 0.0037(16) 0.0059(14)
F1A 0.046(5) 0.043(5) 0.050(5) 0.017(4) 0.003(4) -0.008(4)
F2A 0.037(5) 0.050(6) 0.064(8) 0.016(5) 0.024(6) 0.004(4)
F3A 0.071(14) 0.08(2) 0.024(7) -0.007(11) 0.001(8) -0.049(13)
C42 0.043(2) 0.040(2) 0.030(2) 0.0056(18) -0.0009(18) -0.0045(18)
F4 0.048(4) 0.054(4) 0.030(3) 0.003(2) -0.008(3) -0.011(4)
F5 0.046(2) 0.061(3) 0.0301(18) 0.0098(17) 0.0119(15) -0.0106(18)
F6 0.056(3) 0.038(2) 0.051(2) 0.0160(17) 0.003(2) 0.0079(19)
F4A 0.067(7) 0.058(7) 0.033(5) 0.028(5) -0.004(5) -0.017(6)
F5A 0.045(6) 0.076(8) 0.070(7) 0.036(6) 0.002(5) 0.017(6)
F6A 0.084(17) 0.061(10) 0.026(8) 0.008(7) -0.014(12) -0.042(14)
C43 0.041(2) 0.025(2) 0.056(3) -0.003(2) -0.001(2) 0.0019(17)
F7 0.049(4) 0.029(7) 0.071(5) -0.024(4) 0.015(4) 0.000(4)
F8 0.0307(17) 0.0305(17) 0.055(3) 0.0092(17) 0.0143(17) 0.0013(13)
F9 0.049(2) 0.0395(19) 0.067(2) 0.0295(17) 0.0136(18) 0.0097(16)
F7A 0.056(6) 0.037(5) 0.066(8) -0.009(5) 0.041(5) -0.007(4)
F8A 0.040(6) 0.050(6) 0.048(6) -0.001(5) -0.006(5) 0.020(5)
F9A 0.048(9) 0.029(19) 0.066(12) -0.022(9) -0.015(10) -0.006(9)
N4 0.0343(17) 0.0268(15) 0.0294(17) 0.0028(13) 0.0116(14) -0.0011(13)
C44 0.038(2) 0.0231(18) 0.035(2) 0.0023(16) 0.0132(17) -0.0024(15)
C45 0.048(2) 0.047(2) 0.034(2) 0.0018(19) 0.0204(19) 0.0007(19)
B1 0.0187(18) 0.028(2) 0.034(2) -0.0019(17) 0.0034(16) 0.0026(15)
C46 0.0194(16) 0.0305(18) 0.0300(19) -0.0110(15) 0.0010(14) 0.0082(14)
C47 0.0218(18) 0.055(3) 0.034(2) -0.0009(19) 0.0039(16) 0.0055(17)
C48 0.0166(18) 0.065(3) 0.042(2) -0.004(2) -0.0002(17) 0.0023(18)
C49 0.0249(19) 0.059(3) 0.033(2) -0.003(2) -0.0023(17) 0.0094(18)
C50 0.0219(17) 0.038(2) 0.036(2) -0.0085(17) 0.0002(16) 0.0105(15)
C51 0.0170(16) 0.0322(19) 0.035(2) -0.0095(16) -0.0009(15) 0.0083(14)
C52 0.024(2) 0.109(5) 0.054(3) 0.010(3) -0.007(2) -0.007(3)
F52A 0.0302(15) 0.157(3) 0.075(2) 0.024(2) 0.0157(15) -0.0028(17)
F52B 0.0316(15) 0.202(4) 0.088(2) 0.064(3) -0.0215(16) -0.0265(19)
F52C 0.051(2) 0.107(3) 0.154(4) 0.004(3) 0.002(2) -0.0357(19)
C53 0.030(2) 0.044(2) 0.054(3) 0.006(2) -0.0033(19) 0.0087(18)
F53A 0.0436(14) 0.0613(16) 0.0601(17) 0.0156(13) -0.0013(12) -0.0023(12)
F53B 0.090(2) 0.0658(18) 0.0399(15) 0.0108(13) 0.0019(14) 0.0017(16)
F53C 0.0489(16) 0.0711(19) 0.148(3) 0.054(2) 0.0104(18) 0.0263(15)
C54 0.0188(17) 0.0192(17) 0.076(3) 0.0001(19) -0.0004(19) 0.0057(14)
C55 0.0211(19) 0.026(2) 0.106(4) 0.028(2) 0.007(2) 0.0016(15)
C56 0.042(2) 0.056(3) 0.114(4) 0.043(3) 0.005(2) 0.011(2)
C57 0.050(3) 0.024(2) 0.152(4) 0.017(3) 0.009(3) -0.0054(19)
C58 0.060(3) 0.051(3) 0.126(4) -0.001(3) -0.009(3) 0.010(2)
C59 0.034(2) 0.028(2) 0.128(5) -0.018(3) -0.010(3) 0.0100(18)
C60 0.070(3) 0.077(3) 0.124(4) 0.052(3) 0.016(3) 0.003(3)
F60A 0.085(3) 0.185(5) 0.397(9) 0.245(6) -0.005(4) -0.026(3)
F60B 0.057(2) 0.120(3) 0.177(4) 0.068(3) -0.015(2) -0.002(2)
F60C 0.295(7) 0.177(5) 0.133(4) 0.128(4) 0.116(4) 0.138(5)
C61 0.060(4) 0.015(3) 0.038(4) -0.006(3) 0.004(3) -0.002(3)
F61A 0.148(6) 0.050(3) 0.120(5) 0.014(3) -0.043(5) -0.048(4)
F61B 0.094(4) 0.041(3) 0.085(4) -0.017(2) -0.031(3) 0.004(2)
F61C 0.097(4) 0.088(4) 0.120(5) -0.053(3) -0.038(4) 0.036(3)
C61A 0.069(6) 0.057(5) 0.075(6) 0.013(4) 0.016(4) 0.006(4)
F61D 0.107(6) 0.035(4) 0.116(7) 0.008(4) -0.002(5) 0.010(4)
F61E 0.141(9) 0.121(9) 0.093(8) -0.034(6) 0.025(7) 0.000(8)
F61F 0.060(5) 0.061(5) 0.090(6) -0.018(4) -0.005(4) -0.011(4)
C62 0.0196(16) 0.0239(17) 0.0316(19) 0.0004(14) 0.0004(14) 0.0078(13)
C63 0.0232(17) 0.0237(16) 0.0262(18) 0.0029(14) 0.0044(14) 0.0035(13)
C64 0.0199(16) 0.0283(18) 0.0326(19) 0.0059(15) 0.0033(14) 0.0042(13)
C65 0.0177(16) 0.038(2) 0.040(2) 0.0121(17) 0.0057(15) 0.0083(14)
C66 0.0260(18) 0.037(2) 0.0273(19) 0.0065(16) 0.0060(15) 0.0129(15)
C67 0.0215(16) 0.0306(18) 0.0288(19) 0.0008(15) -0.0018(14) 0.0103(14)
C68 0.0263(19) 0.040(2) 0.040(2) 0.0084(18) -0.0012(17) 0.0052(16)
F68A 0.0416(13) 0.0628(16) 0.0330(13) 0.0012(12) -0.0049(10) 0.0058(11)
F68B 0.0279(13) 0.148(3) 0.0539(17) 0.0169(18) -0.0047(12) -0.0225(16)
F68C 0.119(3) 0.0525(17) 0.096(2) -0.0008(16) -0.070(2) 0.0353(18)
C69 0.032(2) 0.058(3) 0.034(2) 0.004(2) 0.0069(18) 0.0167(19)
F69A 0.097(2) 0.0681(18) 0.0564(17) 0.0237(15) 0.0416(16) 0.0189(16)
F69B 0.0507(17) 0.165(3) 0.0347(15) -0.0170(17) 0.0002(13) 0.0328(19)
F69C 0.0621(16) 0.0540(15) 0.0537(16) 0.0042(12) 0.0286(13) 0.0270(13)
C70 0.0172(15) 0.0201(15) 0.0228(17) 0.0045(13) -0.0006(13) 0.0027(12)
C71 0.0168(15) 0.0246(16) 0.0229(17) 0.0088(13) 0.0035(13) 0.0035(12)
C72 0.0183(15) 0.0214(16) 0.0305(18) 0.0073(14) -0.0002(14) 0.0046(12)
C73 0.0224(16) 0.0255(17) 0.0266(18) 0.0032(14) 0.0038(14) 0.0081(13)
C74 0.0236(17) 0.0320(19) 0.0277(19) 0.0068(15) 0.0084(14) 0.0033(14)
C75 0.0232(17) 0.0216(16) 0.035(2) 0.0074(15) 0.0072(15) -0.0010(13)
C76 0.0305(19) 0.0252(18) 0.043(2) 0.0104(17) 0.0039(17) 0.0072(15)
F76A 0.0377(14) 0.0336(13) 0.132(3) 0.0246(15) -0.0201(16) -0.0109(11)
F76B 0.086(2) 0.0424(14) 0.0727(19) 0.0317(14) 0.0137(16) -0.0053(13)
F76C 0.0768(19) 0.0211(12) 0.111(2) 0.0027(13) 0.0493(18) 0.0102(12)
C77 0.048(3) 0.041(2) 0.046(3) 0.005(2) 0.025(2) 0.000(2)
F77A 0.127(8) 0.064(4) 0.090(7) -0.004(4) 0.084(6) -0.002(4)
F77B 0.035(3) 0.172(9) 0.087(5) 0.070(6) 0.018(3) -0.005(4)
F77C 0.082(5) 0.079(4) 0.096(5) 0.066(4) 0.056(4) 0.030(3)
F77D 0.049(4) 0.106(6) 0.091(5) 0.043(5) 0.054(4) 0.033(4)
F77E 0.120(8) 0.045(4) 0.110(7) -0.006(4) 0.088(6) -0.026(4)
F77F 0.067(5) 0.158(9) 0.036(4) 0.043(5) 0.016(3) -0.002(5)

loop_
_atom_type_symbol
_atom_type_description
_atom_type_scat_dispersion_real
_atom_type_scat_dispersion_imag
_atom_type_scat_source
C C 0.0033 0.0016 'International Tables Vol C Tables 4.2.6.8 and 6.1.1.4'
H H 0.0000 0.0000 'International Tables Vol C Tables 4.2.6.8 and 6.1.1.4'
B B 0.0013 0.0007 'International Tables Vol C Tables 4.2.6.8 and 6.1.1.4'
N N 0.0061 0.0033 'International Tables Vol C Tables 4.2.6.8 and 6.1.1.4'
O O 0.0106 0.0060 'International Tables Vol C Tables 4.2.6.8 and 6.1.1.4'
F F 0.0171 0.0103 'International Tables Vol C Tables 4.2.6.8 and 6.1.1.4'
Cl Cl 0.1484 0.1585 'International Tables Vol C Tables 4.2.6.8 and 6.1.1.4'
Mo Mo -1.6832 0.6857 'International Tables Vol C Tables 4.2.6.8 and 6.1.1.4'

loop_
_geom_angle_atom_site_label_1
_geom_angle_atom_site_label_2
_geom_angle_atom_site_label_3
_geom_angle
_geom_angle_site_symmetry_1
_geom_angle_site_symmetry_3
_geom_angle_publ_flag
N3 MO1 C30 102.14(14) . . ?
N3 MO1 O1 149.86(12) . . ?
C30 MO1 O1 106.07(13) . . ?
N3 MO1 N4 86.23(12) . . ?
C30 MO1 N4 86.37(13) . . ?
O1 MO1 N4 85.17(10) . . ?
N3 MO1 C1 96.57(12) . . ?
C30 MO1 C1 101.93(13) . . ?
O1 MO1 C1 87.88(10) . . ?
N4 MO1 C1 170.41(11) . . ?
C40 O1 MO1 151.6(2) . . ?
C1 N1 C2 110.8(3) . . ?
C1 N1 C4 125.5(3) . . ?
C2 N1 C4 123.2(3) . . ?
N1 C1 N2 104.2(3) . . ?
N1 C1 MO1 123.4(2) . . ?
N2 C1 MO1 132.1(2) . . ?
C1 N2 C3 110.6(3) . . ?
C1 N2 C13 128.1(3) . . ?
C3 N2 C13 120.5(3) . . ?
C3 C2 N1 107.3(3) . . ?
C3 C2 CL1 129.6(3) . . ?
N1 C2 CL1 123.1(3) . . ?
C22 N3 MO1 166.9(3) . . ?
C2 C3 N2 107.0(3) . . ?
C2 C3 CL2 129.7(3) . . ?
N2 C3 CL2 123.3(3) . . ?
C9 C4 C5 123.3(3) . . ?
C9 C4 N1 119.1(3) . . ?
C5 C4 N1 117.4(3) . . ?
C6 C5 C4 117.2(4) . . ?
C6 C5 C10 121.8(4) . . ?
C4 C5 C10 120.9(3) . . ?
C7 C6 C5 121.9(4) . . ?
C7 C6 H6 119.0 . . ?
C5 C6 H6 119.0 . . ?
C6 C7 C8 118.8(4) . . ?
C6 C7 C11 120.7(4) . . ?
C8 C7 C11 120.5(4) . . ?
C7 C8 C9 122.3(4) . . ?
C7 C8 H8 118.9 . . ?
C9 C8 H8 118.9 . . ?
C4 C9 C8 116.2(3) . . ?
C4 C9 C12 122.0(3) . . ?
C8 C9 C12 121.6(4) . . ?
C5 C10 H10A 109.5 . . ?
C5 C10 H10B 109.5 . . ?
H10A C10 H10B 109.5 . . ?
C5 C10 H10C 109.5 . . ?
H10A C10 H10C 109.5 . . ?
H10B C10 H10C 109.5 . . ?
C7 C11 H11A 109.5 . . ?
C7 C11 H11B 109.5 . . ?
H11A C11 H11B 109.5 . . ?
C7 C11 H11C 109.5 . . ?
H11A C11 H11C 109.5 . . ?
H11B C11 H11C 109.5 . . ?
C9 C12 H12A 109.5 . . ?
C9 C12 H12B 109.5 . . ?
H12A C12 H12B 109.5 . . ?
C9 C12 H12C 109.5 . . ?
H12A C12 H12C 109.5 . . ?
H12B C12 H12C 109.5 . . ?
C14 C13 C18 122.8(3) . . ?
C14 C13 N2 117.6(3) . . ?
C18 C13 N2 119.3(3) . . ?
C13 C14 C15 117.6(4) . . ?
C13 C14 C19 122.0(3) . . ?
C15 C14 C19 120.3(4) . . ?
C16 C15 C14 122.0(4) . . ?
C16 C15 H15 119.0 . . ?
C14 C15 H15 119.0 . . ?
C15 C16 C17 118.9(4) . . ?
C15 C16 C20 120.7(4) . . ?
C17 C16 C20 120.4(4) . . ?
C16 C17 C18 121.5(4) . . ?
C16 C17 H17 119.2 . . ?
C18 C17 H17 119.2 . . ?
C13 C18 C17 117.2(4) . . ?
C13 C18 C21 122.5(3) . . ?
C17 C18 C21 120.3(4) . . ?
C14 C19 H19A 109.5 . . ?
C14 C19 H19B 109.5 . . ?
H19A C19 H19B 109.5 . . ?
C14 C19 H19C 109.5 . . ?
H19A C19 H19C 109.5 . . ?
H19B C19 H19C 109.5 . . ?
C16 C20 H20A 109.5 . . ?
C16 C20 H20B 109.5 . . ?
H20A C20 H20B 109.5 . . ?
C16 C20 H20C 109.5 . . ?
H20A C20 H20C 109.5 . . ?
H20B C20 H20C 109.5 . . ?
C18 C21 H21A 109.5 . . ?
C18 C21 H21B 109.5 . . ?
H21A C21 H21B 109.5 . . ?
C18 C21 H21C 109.5 . . ?
H21A C21 H21C 109.5 . . ?
H21B C21 H21C 109.5 . . ?
N3 C22 C27 118.8(4) . . ?
N3 C22 C23 118.8(4) . . ?
C27 C22 C23 122.4(4) . . ?
C24 C23 C22 116.3(5) . . ?
C24 C23 C28 120.4(5) . . ?
C22 C23 C28 123.2(4) . . ?
C25 C24 C23 122.0(6) . . ?
C25 C24 H24 119.0 . . ?
C23 C24 H24 119.0 . . ?
C24 C25 C26 120.8(5) . . ?
C24 C25 H25 119.6 . . ?
C26 C25 H25 119.6 . . ?
C25 C26 C27 121.1(6) . . ?
C25 C26 H26 119.4 . . ?
C27 C26 H26 119.4 . . ?
C26 C27 C22 117.3(5) . . ?
C26 C27 C29 120.7(5) . . ?
C22 C27 C29 122.0(4) . . ?
C23 C28 H28A 109.5 . . ?
C23 C28 H28B 109.5 . . ?
H28A C28 H28B 109.5 . . ?
C23 C28 H28C 109.5 . . ?
H28A C28 H28C 109.5 . . ?
H28B C28 H28C 109.5 . . ?
C27 C29 H29A 109.5 . . ?
C27 C29 H29B 109.5 . . ?
H29A C29 H29B 109.5 . . ?
C27 C29 H29C 109.5 . . ?
H29A C29 H29C 109.5 . . ?
H29B C29 H29C 109.5 . . ?
C31 C30 MO1 146.1(3) . . ?
C31 C30 H30 106.9 . . ?
MO1 C30 H30 106.9 . . ?
C30 C31 C33 111.2(3) . . ?
C30 C31 C34 104.5(3) . . ?
C33 C31 C34 112.1(3) . . ?
C30 C31 C32 110.1(3) . . ?
C33 C31 C32 108.7(4) . . ?
C34 C31 C32 110.1(3) . . ?
C31 C32 H32A 109.5 . . ?
C31 C32 H32B 109.5 . . ?
H32A C32 H32B 109.5 . . ?
C31 C32 H32C 109.5 . . ?
H32A C32 H32C 109.5 . . ?
H32B C32 H32C 109.5 . . ?
C31 C33 H33A 109.5 . . ?
C31 C33 H33B 109.5 . . ?
H33A C33 H33B 109.5 . . ?
C31 C33 H33C 109.5 . . ?
H33A C33 H33C 109.5 . . ?
H33B C33 H33C 109.5 . . ?
C35 C34 C39 118.1(4) . . ?
C35 C34 C31 122.7(4) . . ?
C39 C34 C31 119.1(3) . . ?
C34 C35 C36 120.0(4) . . ?
C34 C35 H35 120.0 . . ?
C36 C35 H35 120.0 . . ?
C37 C36 C35 121.0(4) . . ?
C37 C36 H36 119.5 . . ?
C35 C36 H36 119.5 . . ?
C36 C37 C38 120.2(4) . . ?
C36 C37 H37 119.9 . . ?
C38 C37 H37 119.9 . . ?
C37 C38 C39 119.1(5) . . ?
C37 C38 H38 120.4 . . ?
C39 C38 H38 120.4 . . ?
C38 C39 C34 121.6(4) . . ?
C38 C39 H39 119.2 . . ?
C34 C39 H39 119.2 . . ?
O1 C40 C42 111.2(3) . . ?
O1 C40 C43 111.3(3) . . ?
C42 C40 C43 109.6(3) . . ?
O1 C40 C41 109.9(3) . . ?
C42 C40 C41 107.7(3) . . ?
C43 C40 C41 107.0(3) . . ?
F2A C41 F3A 125.0(19) . . ?
F2 C41 F1 110.3(7) . . ?
F2 C41 F3 103.8(4) . . ?
F1 C41 F3 102.1(6) . . ?
F2A C41 F1A 103.6(8) . . ?
F3A C41 F1A 95.7(15) . . ?
F2A C41 C40 115.9(5) . . ?
F3A C41 C40 110.9(18) . . ?
F2 C41 C40 114.5(3) . . ?
F1 C41 C40 115.7(7) . . ?
F3 C41 C40 108.9(3) . . ?
F1A C41 C40 99.1(4) . . ?
F6A C42 F4A 114.9(14) . . ?
F6 C42 F4 110.5(6) . . ?
F6 C42 F5 106.7(4) . . ?
F4 C42 F5 104.5(5) . . ?
F6A C42 F5A 100.7(13) . . ?
F4A C42 F5A 100.5(8) . . ?
F6A C42 C40 117.3(17) . . ?
F4A C42 C40 117.8(5) . . ?
F6 C42 C40 112.5(3) . . ?
F4 C42 C40 113.0(6) . . ?
F5 C42 C40 109.1(3) . . ?
F5A C42 C40 100.7(5) . . ?
F7 C43 F8 113.2(9) . . ?
F7 C43 F9 104.0(12) . . ?
F8 C43 F9 106.0(4) . . ?
F8A C43 F9A 120(2) . . ?
F8A C43 C40 120.3(5) . . ?
F7 C43 C40 113.1(9) . . ?
F8 C43 C40 113.4(3) . . ?
F9 C43 C40 106.1(3) . . ?
F9A C43 C40 116.8(19) . . ?
F8A C43 F7A 96.7(8) . . ?
F9A C43 F7A 88(2) . . ?
C40 C43 F7A 102.8(5) . . ?
C44 N4 MO1 171.5(3) . . ?
N4 C44 C45 178.2(4) . . ?
C44 C45 H45A 109.5 . . ?
C44 C45 H45B 109.5 . . ?
H45A C45 H45B 109.5 . . ?
C44 C45 H45C 109.5 . . ?
H45A C45 H45C 109.5 . . ?
H45B C45 H45C 109.5 . . ?
C70 B1 C54 112.7(3) . . ?
C70 B1 C46 103.6(3) . . ?
C54 B1 C46 111.2(3) . . ?
C70 B1 C62 113.2(3) . . ?
C54 B1 C62 103.5(3) . . ?
C46 B1 C62 113.0(3) . . ?
C51 C46 C47 114.8(3) . . ?
C51 C46 B1 123.8(3) . . ?
C47 C46 B1 121.0(3) . . ?
C48 C47 C46 122.1(4) . . ?
C48 C47 H47 118.9 . . ?
C46 C47 H47 118.9 . . ?
C49 C48 C47 121.1(4) . . ?
C49 C48 C52 121.3(4) . . ?
C47 C48 C52 117.6(4) . . ?
C48 C49 C50 118.5(4) . . ?
C48 C49 H49 120.8 . . ?
C50 C49 H49 120.8 . . ?
C51 C50 C49 120.4(4) . . ?
C51 C50 C53 121.2(3) . . ?
C49 C50 C53 118.3(4) . . ?
C50 C51 C46 123.0(3) . . ?
C50 C51 H51 118.5 . . ?
C46 C51 H51 118.5 . . ?
F52B C52 F52A 109.4(4) . . ?
F52B C52 F52C 105.0(5) . . ?
F52A C52 F52C 101.7(5) . . ?
F52B C52 C48 112.9(5) . . ?
F52A C52 C48 113.6(4) . . ?
F52C C52 C48 113.3(4) . . ?
F53A C53 F53C 106.8(3) . . ?
F53A C53 F53B 105.1(3) . . ?
F53C C53 F53B 105.4(4) . . ?
F53A C53 C50 114.1(3) . . ?
F53C C53 C50 112.3(4) . . ?
F53B C53 C50 112.6(3) . . ?
C55 C54 C59 116.3(4) . . ?
C55 C54 B1 122.5(3) . . ?
C59 C54 B1 120.9(5) . . ?
C54 C55 C56 120.8(5) . . ?
C54 C55 H55 119.6 . . ?
C56 C55 H55 119.6 . . ?
C57 C56 C55 118.9(6) . . ?
C57 C56 C60 121.6(5) . . ?
C55 C56 C60 119.5(6) . . ?
C58 C57 C56 120.9(5) . . ?
C58 C57 H57 119.5 . . ?
C56 C57 H57 119.5 . . ?
C59 C58 C57 118.0(5) . . ?
C59 C58 C61A 147.5(7) . . ?
C57 C58 C61A 91.0(6) . . ?
C59 C58 C61 116.6(6) . . ?
C57 C58 C61 125.3(5) . . ?
C58 C59 C54 124.9(6) . . ?
C58 C59 H59 117.6 . . ?
C54 C59 H59 117.6 . . ?
F60C C60 F60A 101.6(7) . . ?
F60C C60 F60B 100.9(6) . . ?
F60A C60 F60B 100.4(5) . . ?
F60C C60 C56 117.1(6) . . ?
F60A C60 C56 118.6(6) . . ?
F60B C60 C56 115.3(6) . . ?
F61A C61 F61B 105.6(6) . . ?
F61A C61 F61C 109.1(7) . . ?
F61B C61 F61C 104.3(6) . . ?
F61A C61 C58 109.5(6) . . ?
F61B C61 C58 115.7(5) . . ?
F61C C61 C58 112.3(5) . . ?
F61E C61A F61F 114.5(10) . . ?
F61E C61A F61D 108.3(9) . . ?
F61F C61A F61D 105.5(8) . . ?
F61E C61A C58 93.6(9) . . ?
F61F C61A C58 114.6(8) . . ?
F61D C61A C58 120.1(8) . . ?
C63 C62 C67 115.2(3) . . ?
C63 C62 B1 121.7(3) . . ?
C67 C62 B1 122.4(3) . . ?
C64 C63 C62 122.7(3) . . ?
C64 C63 H63 118.6 . . ?
C62 C63 H63 118.6 . . ?
C65 C64 C63 120.5(3) . . ?
C65 C64 C68 117.9(3) . . ?
C63 C64 C68 121.5(3) . . ?
C64 C65 C66 118.5(3) . . ?
C64 C65 H65 120.8 . . ?
C66 C65 H65 120.8 . . ?
C65 C66 C67 120.7(3) . . ?
C65 C66 C69 117.6(3) . . ?
C67 C66 C69 121.7(3) . . ?
C66 C67 C62 122.4(3) . . ?
C66 C67 H67 118.8 . . ?
C62 C67 H67 118.8 . . ?
F68C C68 F68A 106.2(3) . . ?
F68C C68 F68B 105.9(4) . . ?
F68A C68 F68B 104.9(3) . . ?
F68C C68 C64 112.1(3) . . ?
F68A C68 C64 114.3(3) . . ?
F68B C68 C64 112.8(3) . . ?
F69B C69 F69C 107.8(4) . . ?
F69B C69 F69A 105.8(4) . . ?
F69C C69 F69A 104.2(3) . . ?
F69B C69 C66 113.6(3) . . ?
F69C C69 C66 112.2(3) . . ?
F69A C69 C66 112.5(3) . . ?
C71 C70 C75 115.0(3) . . ?
C71 C70 B1 122.0(3) . . ?
C75 C70 B1 122.5(3) . . ?
C72 C71 C70 122.3(3) . . ?
C72 C71 H71 118.9 . . ?
C70 C71 H71 118.9 . . ?
C73 C72 C71 121.1(3) . . ?
C73 C72 C76 119.3(3) . . ?
C71 C72 C76 119.5(3) . . ?
C72 C73 C74 118.1(3) . . ?
C72 C73 H73 120.9 . . ?
C74 C73 H73 120.9 . . ?
C73 C74 C75 120.7(3) . . ?
C73 C74 C77 119.7(3) . . ?
C75 C74 C77 119.6(3) . . ?
C74 C75 C70 122.8(3) . . ?
C74 C75 H75 118.6 . . ?
C70 C75 H75 118.6 . . ?
F76A C76 F76C 107.7(3) . . ?
F76A C76 F76B 104.5(3) . . ?
F76C C76 F76B 104.6(3) . . ?
F76A C76 C72 113.5(3) . . ?
F76C C76 C72 113.7(3) . . ?
F76B C76 C72 112.0(3) . . ?
F77E C77 F77F 117.1(8) . . ?
F77A C77 F77B 109.6(8) . . ?
F77A C77 F77C 102.7(7) . . ?
F77B C77 F77C 100.8(6) . . ?
F77E C77 F77D 99.7(8) . . ?
F77F C77 F77D 99.9(7) . . ?
F77E C77 C74 115.4(5) . . ?
F77F C77 C74 113.3(6) . . ?
F77A C77 C74 115.7(5) . . ?
F77B C77 C74 113.8(5) . . ?
F77C C77 C74 112.7(4) . . ?
F77D C77 C74 108.8(4) . . ?

loop_
_geom_bond_atom_site_label_1
_geom_bond_atom_site_label_2
_geom_bond_distance
_geom_bond_site_symmetry_2
_geom_bond_publ_flag
MO1 N3 1.738(3) . ?
MO1 C30 1.871(3) . ?
MO1 O1 2.038(2) . ?
MO1 N4 2.193(3) . ?
MO1 C1 2.227(3) . ?
CL1 C2 1.696(3) . ?
CL2 C3 1.688(4) . ?
O1 C40 1.368(4) . ?
N1 C1 1.360(4) . ?
N1 C2 1.380(4) . ?
N1 C4 1.451(4) . ?
C1 N2 1.360(4) . ?
N2 C3 1.387(4) . ?
N2 C13 1.452(4) . ?
C2 C3 1.331(5) . ?
N3 C22 1.391(4) . ?
C4 C9 1.386(5) . ?
C4 C5 1.394(5) . ?
C5 C6 1.381(5) . ?
C5 C10 1.501(6) . ?
C6 C7 1.376(6) . ?
C6 H6 0.9500 . ?
C7 C8 1.378(6) . ?
C7 C11 1.513(5) . ?
C8 C9 1.397(5) . ?
C8 H8 0.9500 . ?
C9 C12 1.492(5) . ?
C10 H10A 0.9800 . ?
C10 H10B 0.9800 . ?
C10 H10C 0.9800 . ?
C11 H11A 0.9800 . ?
C11 H11B 0.9800 . ?
C11 H11C 0.9800 . ?
C12 H12A 0.9800 . ?
C12 H12B 0.9800 . ?
C12 H12C 0.9800 . ?
C13 C14 1.380(5) . ?
C13 C18 1.386(5) . ?
C14 C15 1.386(5) . ?
C14 C19 1.498(6) . ?
C15 C16 1.370(6) . ?
C15 H15 0.9500 . ?
C16 C17 1.383(6) . ?
C16 C20 1.515(5) . ?
C17 C18 1.395(5) . ?
C17 H17 0.9500 . ?
C18 C21 1.502(6) . ?
C19 H19A 0.9800 . ?
C19 H19B 0.9800 . ?
C19 H19C 0.9800 . ?
C20 H20A 0.9800 . ?
C20 H20B 0.9800 . ?
C20 H20C 0.9800 . ?
C21 H21A 0.9800 . ?
C21 H21B 0.9800 . ?
C21 H21C 0.9800 . ?
C22 C27 1.404(6) . ?
C22 C23 1.405(6) . ?
C23 C24 1.398(7) . ?
C23 C28 1.502(7) . ?
C24 C25 1.360(9) . ?
C24 H24 0.9500 . ?
C25 C26 1.362(9) . ?
C25 H25 0.9500 . ?
C26 C27 1.397(6) . ?
C26 H26 0.9500 . ?
C27 C29 1.487(7) . ?
C28 H28A 0.9800 . ?
C28 H28B 0.9800 . ?
C28 H28C 0.9800 . ?
C29 H29A 0.9800 . ?
C29 H29B 0.9800 . ?
C29 H29C 0.9800 . ?
C30 C31 1.506(5) . ?
C30 H30 0.9500 . ?
C31 C33 1.532(6) . ?
C31 C34 1.541(5) . ?
C31 C32 1.542(6) . ?
C32 H32A 0.9800 . ?
C32 H32B 0.9800 . ?
C32 H32C 0.9800 . ?
C33 H33A 0.9800 . ?
C33 H33B 0.9800 . ?
C33 H33C 0.9800 . ?
C34 C35 1.388(5) . ?
C34 C39 1.395(6) . ?
C35 C36 1.399(6) . ?
C35 H35 0.9500 . ?
C36 C37 1.360(7) . ?
C36 H36 0.9500 . ?
C37 C38 1.386(7) . ?
C37 H37 0.9500 . ?
C38 C39 1.388(6) . ?
C38 H38 0.9500 . ?
C39 H39 0.9500 . ?
C40 C42 1.549(5) . ?
C40 C43 1.554(5) . ?
C40 C41 1.561(5) . ?
C41 F2A 1.147(9) . ?
C41 F3A 1.27(4) . ?
C41 F2 1.281(5) . ?
C41 F1 1.305(14) . ?
C41 F3 1.415(6) . ?
C41 F1A 1.552(10) . ?
C42 F6A 1.25(3) . ?
C42 F4A 1.258(9) . ?
C42 F6 1.299(5) . ?
C42 F4 1.339(12) . ?
C42 F5 1.369(5) . ?
C42 F5A 1.488(11) . ?
C43 F8A 1.206(9) . ?
C43 F7 1.255(19) . ?
C43 F8 1.273(5) . ?
C43 F9 1.398(6) . ?
C43 F9A 1.42(5) . ?
C43 F7A 1.600(10) . ?
N4 C44 1.139(4) . ?
C44 C45 1.448(5) . ?
C45 H45A 0.9800 . ?
C45 H45B 0.9800 . ?
C45 H45C 0.9800 . ?
B1 C70 1.629(5) . ?
B1 C54 1.637(6) . ?
B1 C46 1.640(6) . ?
B1 C62 1.644(5) . ?
C46 C51 1.395(5) . ?
C46 C47 1.404(5) . ?
C47 C48 1.392(6) . ?
C47 H47 0.9500 . ?
C48 C49 1.361(6) . ?
C48 C52 1.496(6) . ?
C49 C50 1.382(5) . ?
C49 H49 0.9500 . ?
C50 C51 1.381(5) . ?
C50 C53 1.487(6) . ?
C51 H51 0.9500 . ?
C52 F52B 1.311(6) . ?
C52 F52A 1.313(6) . ?
C52 F52C 1.329(7) . ?
C53 F53A 1.325(5) . ?
C53 F53C 1.328(5) . ?
C53 F53B 1.343(5) . ?
C54 C55 1.371(6) . ?
C54 C59 1.401(6) . ?
C55 C56 1.402(6) . ?
C55 H55 0.9500 . ?
C56 C57 1.385(8) . ?
C56 C60 1.400(9) . ?
C57 C58 1.375(9) . ?
C57 H57 0.9500 . ?
C58 C59 1.326(8) . ?
C58 C61A 1.515(11) . ?
C58 C61 1.581(7) . ?
C59 H59 0.9500 . ?
C60 F60C 1.304(8) . ?
C60 F60A 1.340(6) . ?
C60 F60B 1.360(7) . ?
C61 F61A 1.326(7) . ?
C61 F61B 1.329(7) . ?
C61 F61C 1.332(8) . ?
C61A F61E 1.300(9) . ?
C61A F61F 1.307(9) . ?
C61A F61D 1.356(9) . ?
C62 C63 1.393(5) . ?
C62 C67 1.400(5) . ?
C63 C64 1.387(4) . ?
C63 H63 0.9500 . ?
C64 C65 1.377(5) . ?
C64 C68 1.494(5) . ?
C65 C66 1.379(5) . ?
C65 H65 0.9500 . ?
C66 C67 1.385(5) . ?
C66 C69 1.499(5) . ?
C67 H67 0.9500 . ?
C68 F68C 1.312(5) . ?
C68 F68A 1.317(4) . ?
C68 F68B 1.331(5) . ?
C69 F69B 1.311(5) . ?
C69 F69C 1.332(5) . ?
C69 F69A 1.345(5) . ?
C70 C71 1.401(4) . ?
C70 C75 1.403(5) . ?
C71 C72 1.390(4) . ?
C71 H71 0.9500 . ?
C72 C73 1.378(5) . ?
C72 C76 1.488(5) . ?
C73 C74 1.382(5) . ?
C73 H73 0.9500 . ?
C74 C75 1.385(5) . ?
C74 C77 1.487(5) . ?
C75 H75 0.9500 . ?
C76 F76A 1.312(4) . ?
C76 F76C 1.321(4) . ?
C76 F76B 1.337(5) . ?
C77 F77E 1.255(8) . ?
C77 F77F 1.268(10) . ?
C77 F77A 1.271(9) . ?
C77 F77B 1.291(8) . ?
C77 F77C 1.363(7) . ?
C77 F77D 1.415(8) . ?

loop_
_geom_torsion_atom_site_label_1
_geom_torsion_atom_site_label_2
_geom_torsion_atom_site_label_3
_geom_torsion_atom_site_label_4
_geom_torsion
_geom_torsion_site_symmetry_1
_geom_torsion_site_symmetry_2
_geom_torsion_site_symmetry_3
_geom_torsion_site_symmetry_4
_geom_torsion_publ_flag
C2 N1 C1 N2 -0.5(4) . . . . ?
C4 N1 C1 N2 170.9(3) . . . . ?
C2 N1 C1 MO1 174.5(2) . . . . ?
C4 N1 C1 MO1 -14.1(4) . . . . ?
N1 C1 N2 C3 0.7(4) . . . . ?
MO1 C1 N2 C3 -173.6(3) . . . . ?
N1 C1 N2 C13 -169.7(3) . . . . ?
MO1 C1 N2 C13 16.0(5) . . . . ?
C1 N1 C2 C3 0.1(4) . . . . ?
C4 N1 C2 C3 -171.6(3) . . . . ?
C1 N1 C2 CL1 179.8(3) . . . . ?
C4 N1 C2 CL1 8.2(5) . . . . ?
C30 MO1 N3 C22 129.9(11) . . . . ?
O1 MO1 N3 C22 -29.2(12) . . . . ?
N4 MO1 N3 C22 44.4(11) . . . . ?
C1 MO1 N3 C22 -126.4(11) . . . . ?
N1 C2 C3 N2 0.4(4) . . . . ?
CL1 C2 C3 N2 -179.4(3) . . . . ?
N1 C2 C3 CL2 -179.9(3) . . . . ?
CL1 C2 C3 CL2 0.4(7) . . . . ?
C1 N2 C3 C2 -0.7(4) . . . . ?
C13 N2 C3 C2 170.5(3) . . . . ?
C1 N2 C3 CL2 179.5(3) . . . . ?
C13 N2 C3 CL2 -9.2(5) . . . . ?
C1 N1 C4 C9 101.9(4) . . . . ?
C2 N1 C4 C9 -87.7(4) . . . . ?
C1 N1 C4 C5 -82.7(4) . . . . ?
C2 N1 C4 C5 87.8(4) . . . . ?
C9 C4 C5 C6 -5.1(5) . . . . ?
N1 C4 C5 C6 179.6(3) . . . . ?
C9 C4 C5 C10 172.5(3) . . . . ?
N1 C4 C5 C10 -2.8(5) . . . . ?
C4 C5 C6 C7 1.7(5) . . . . ?
C10 C5 C6 C7 -175.9(4) . . . . ?
C5 C6 C7 C8 1.7(6) . . . . ?
C5 C6 C7 C11 -178.2(4) . . . . ?
C6 C7 C8 C9 -1.9(6) . . . . ?
C11 C7 C8 C9 178.0(4) . . . . ?
C5 C4 C9 C8 4.9(5) . . . . ?
N1 C4 C9 C8 -179.9(3) . . . . ?
C5 C4 C9 C12 -170.5(3) . . . . ?
N1 C4 C9 C12 4.7(5) . . . . ?
C7 C8 C9 C4 -1.3(5) . . . . ?
C7 C8 C9 C12 174.1(4) . . . . ?
C1 N2 C13 C14 95.5(4) . . . . ?
C3 N2 C13 C14 -74.1(4) . . . . ?
C1 N2 C13 C18 -90.3(4) . . . . ?
C3 N2 C13 C18 100.1(4) . . . . ?
C18 C13 C14 C15 0.2(6) . . . . ?
N2 C13 C14 C15 174.2(3) . . . . ?
C18 C13 C14 C19 -177.7(4) . . . . ?
N2 C13 C14 C19 -3.7(6) . . . . ?
C13 C14 C15 C16 -0.1(6) . . . . ?
C19 C14 C15 C16 177.9(4) . . . . ?
C14 C15 C16 C17 0.5(7) . . . . ?
C14 C15 C16 C20 178.5(4) . . . . ?
C15 C16 C17 C18 -1.0(6) . . . . ?
C20 C16 C17 C18 -179.0(4) . . . . ?
C14 C13 C18 C17 -0.7(6) . . . . ?
N2 C13 C18 C17 -174.6(3) . . . . ?
C14 C13 C18 C21 179.1(4) . . . . ?
N2 C13 C18 C21 5.2(5) . . . . ?
C16 C17 C18 C13 1.0(6) . . . . ?
C16 C17 C18 C21 -178.7(4) . . . . ?
MO1 N3 C22 C27 12.0(13) . . . . ?
MO1 N3 C22 C23 -169.7(10) . . . . ?
N3 C22 C23 C24 -179.8(4) . . . . ?
C27 C22 C23 C24 -1.5(7) . . . . ?
N3 C22 C23 C28 -2.5(6) . . . . ?
C27 C22 C23 C28 175.8(4) . . . . ?
C22 C23 C24 C25 0.7(8) . . . . ?
C28 C23 C24 C25 -176.7(6) . . . . ?
C23 C24 C25 C26 0.1(10) . . . . ?
C24 C25 C26 C27 -0.3(10) . . . . ?
C25 C26 C27 C22 -0.4(8) . . . . ?
C25 C26 C27 C29 179.1(5) . . . . ?
N3 C22 C27 C26 179.7(4) . . . . ?
C23 C22 C27 C26 1.4(6) . . . . ?
N3 C22 C27 C29 0.2(6) . . . . ?
C23 C22 C27 C29 -178.1(4) . . . . ?
N3 MO1 C30 C31 -32.0(5) . . . . ?
O1 MO1 C30 C31 137.3(4) . . . . ?
N4 MO1 C30 C31 53.4(5) . . . . ?
C1 MO1 C30 C31 -131.5(5) . . . . ?
MO1 C30 C31 C33 8.4(6) . . . . ?
MO1 C30 C31 C34 -112.8(5) . . . . ?
MO1 C30 C31 C32 129.0(4) . . . . ?
C30 C31 C34 C35 112.1(4) . . . . ?
C33 C31 C34 C35 -8.6(5) . . . . ?
C32 C31 C34 C35 -129.7(4) . . . . ?
C30 C31 C34 C39 -64.8(4) . . . . ?
C33 C31 C34 C39 174.6(3) . . . . ?
C32 C31 C34 C39 53.4(4) . . . . ?
C39 C34 C35 C36 -0.4(6) . . . . ?
C31 C34 C35 C36 -177.3(4) . . . . ?
C34 C35 C36 C37 0.5(7) . . . . ?
C35 C36 C37 C38 -0.2(7) . . . . ?
C36 C37 C38 C39 -0.1(7) . . . . ?
C37 C38 C39 C34 0.2(6) . . . . ?
C35 C34 C39 C38 0.1(6) . . . . ?
C31 C34 C39 C38 177.1(4) . . . . ?
MO1 O1 C40 C42 -63.8(6) . . . . ?
MO1 O1 C40 C43 58.8(6) . . . . ?
MO1 O1 C40 C41 177.1(4) . . . . ?
O1 C40 C41 F2A 25.7(9) . . . . ?
C42 C40 C41 F2A -95.5(8) . . . . ?
C43 C40 C41 F2A 146.7(8) . . . . ?
O1 C40 C41 F3A 175.9(17) . . . . ?
C42 C40 C41 F3A 54.7(17) . . . . ?
C43 C40 C41 F3A -63.1(17) . . . . ?
O1 C40 C41 F2 -33.9(5) . . . . ?
C42 C40 C41 F2 -155.1(4) . . . . ?
C43 C40 C41 F2 87.1(5) . . . . ?
O1 C40 C41 F1 -163.9(7) . . . . ?
C42 C40 C41 F1 74.9(7) . . . . ?
C43 C40 C41 F1 -42.9(8) . . . . ?
O1 C40 C41 F3 81.9(4) . . . . ?
C42 C40 C41 F3 -39.4(4) . . . . ?
C43 C40 C41 F3 -157.2(3) . . . . ?
O1 C40 C41 F1A -84.4(5) . . . . ?
C42 C40 C41 F1A 154.4(4) . . . . ?
C43 C40 C41 F1A 36.6(5) . . . . ?
O1 C40 C42 F6A 176.4(12) . . . . ?
C43 C40 C42 F6A 52.9(12) . . . . ?
C41 C40 C42 F6A -63.2(12) . . . . ?
O1 C40 C42 F4A 32.5(9) . . . . ?
C43 C40 C42 F4A -91.0(8) . . . . ?
C41 C40 C42 F4A 152.9(8) . . . . ?
O1 C40 C42 F6 -32.9(5) . . . . ?
C43 C40 C42 F6 -156.4(4) . . . . ?
C41 C40 C42 F6 87.6(4) . . . . ?
O1 C40 C42 F4 -158.8(5) . . . . ?
C43 C40 C42 F4 77.6(6) . . . . ?
C41 C40 C42 F4 -38.4(6) . . . . ?
O1 C40 C42 F5 85.4(4) . . . . ?
C43 C40 C42 F5 -38.2(4) . . . . ?
C41 C40 C42 F5 -154.2(3) . . . . ?
O1 C40 C42 F5A -75.5(6) . . . . ?
C43 C40 C42 F5A 160.9(6) . . . . ?
C41 C40 C42 F5A 44.9(6) . . . . ?
O1 C40 C43 F8A 16.3(8) . . . . ?
C42 C40 C43 F8A 139.7(8) . . . . ?
C41 C40 C43 F8A -103.7(8) . . . . ?
O1 C40 C43 F7 -172.8(12) . . . . ?
C42 C40 C43 F7 -49.4(12) . . . . ?
C41 C40 C43 F7 67.1(12) . . . . ?
O1 C40 C43 F8 -42.2(5) . . . . ?
C42 C40 C43 F8 81.3(5) . . . . ?
C41 C40 C43 F8 -162.2(4) . . . . ?
O1 C40 C43 F9 73.8(4) . . . . ?
C42 C40 C43 F9 -162.8(3) . . . . ?
C41 C40 C43 F9 -46.2(4) . . . . ?
O1 C40 C43 F9A 177(3) . . . . ?
C42 C40 C43 F9A -60(3) . . . . ?
C41 C40 C43 F9A 57(3) . . . . ?
O1 C40 C43 F7A -89.4(5) . . . . ?
C42 C40 C43 F7A 34.0(5) . . . . ?
C41 C40 C43 F7A 150.5(5) . . . . ?
C70 B1 C46 C51 -88.8(4) . . . . ?
C54 B1 C46 C51 149.9(3) . . . . ?
C62 B1 C46 C51 34.0(4) . . . . ?
C70 B1 C46 C47 84.0(4) . . . . ?
C54 B1 C46 C47 -37.3(4) . . . . ?
C62 B1 C46 C47 -153.2(3) . . . . ?
C51 C46 C47 C48 -1.5(5) . . . . ?
B1 C46 C47 C48 -175.0(3) . . . . ?
C46 C47 C48 C49 0.3(6) . . . . ?
C46 C47 C48 C52 -179.6(4) . . . . ?
C47 C48 C49 C50 1.4(6) . . . . ?
C52 C48 C49 C50 -178.7(4) . . . . ?
C48 C49 C50 C51 -1.6(6) . . . . ?
C48 C49 C50 C53 178.9(4) . . . . ?
C49 C50 C51 C46 0.3(5) . . . . ?
C53 C50 C51 C46 179.7(3) . . . . ?
C47 C46 C51 C50 1.3(5) . . . . ?
B1 C46 C51 C50 174.5(3) . . . . ?
C49 C48 C52 F52B -4.7(7) . . . . ?
C47 C48 C52 F52B 175.2(5) . . . . ?
C49 C48 C52 F52A 120.6(5) . . . . ?
C47 C48 C52 F52A -59.5(7) . . . . ?
C49 C48 C52 F52C -123.9(5) . . . . ?
C47 C48 C52 F52C 56.0(6) . . . . ?
C51 C50 C53 F53A 13.6(5) . . . . ?
C49 C50 C53 F53A -166.9(3) . . . . ?
C51 C50 C53 F53C 135.3(4) . . . . ?
C49 C50 C53 F53C -45.3(5) . . . . ?
C51 C50 C53 F53B -106.0(4) . . . . ?
C49 C50 C53 F53B 73.5(4) . . . . ?
C70 B1 C54 C55 37.8(5) . . . . ?
C46 B1 C54 C55 153.6(3) . . . . ?
C62 B1 C54 C55 -84.8(4) . . . . ?
C70 B1 C54 C59 -148.0(3) . . . . ?
C46 B1 C54 C59 -32.2(5) . . . . ?
C62 B1 C54 C59 89.4(4) . . . . ?
C59 C54 C55 C56 2.5(6) . . . . ?
B1 C54 C55 C56 177.0(4) . . . . ?
C54 C55 C56 C57 -0.5(7) . . . . ?
C54 C55 C56 C60 -179.0(5) . . . . ?
C55 C56 C57 C58 -2.9(8) . . . . ?
C60 C56 C57 C58 175.6(6) . . . . ?
C56 C57 C58 C59 4.0(9) . . . . ?
C56 C57 C58 C61A 168.7(6) . . . . ?
C56 C57 C58 C61 -172.3(5) . . . . ?
C57 C58 C59 C54 -1.9(8) . . . . ?
C61A C58 C59 C54 -152.4(11) . . . . ?
C61 C58 C59 C54 174.8(5) . . . . ?
C55 C54 C59 C58 -1.4(7) . . . . ?
B1 C54 C59 C58 -175.9(5) . . . . ?
C57 C56 C60 F60C 147.3(6) . . . . ?
C55 C56 C60 F60C -34.2(8) . . . . ?
C57 C56 C60 F60A 24.8(9) . . . . ?
C55 C56 C60 F60A -156.7(6) . . . . ?
C57 C56 C60 F60B -94.2(7) . . . . ?
C55 C56 C60 F60B 84.3(7) . . . . ?
C59 C58 C61 F61A 146.6(6) . . . . ?
C57 C58 C61 F61A -37.0(9) . . . . ?
C59 C58 C61 F61B 27.5(8) . . . . ?
C57 C58 C61 F61B -156.1(6) . . . . ?
C59 C58 C61 F61C -92.1(7) . . . . ?
C57 C58 C61 F61C 84.3(8) . . . . ?
C59 C58 C61A F61E -55.9(15) . . . . ?
C57 C58 C61A F61E 149.9(8) . . . . ?
C59 C58 C61A F61F 63.2(16) . . . . ?
C57 C58 C61A F61F -91.1(9) . . . . ?
C59 C58 C61A F61D -169.5(10) . . . . ?
C57 C58 C61A F61D 36.3(9) . . . . ?
C70 B1 C62 C63 -39.1(5) . . . . ?
C54 B1 C62 C63 83.1(4) . . . . ?
C46 B1 C62 C63 -156.5(3) . . . . ?
C70 B1 C62 C67 150.8(3) . . . . ?
C54 B1 C62 C67 -86.9(4) . . . . ?
C46 B1 C62 C67 33.4(5) . . . . ?
C67 C62 C63 C64 0.0(5) . . . . ?
B1 C62 C63 C64 -170.8(3) . . . . ?
C62 C63 C64 C65 -1.2(5) . . . . ?
C62 C63 C64 C68 175.1(3) . . . . ?
C63 C64 C65 C66 1.3(5) . . . . ?
C68 C64 C65 C66 -175.2(3) . . . . ?
C64 C65 C66 C67 -0.1(5) . . . . ?
C64 C65 C66 C69 178.7(3) . . . . ?
C65 C66 C67 C62 -1.2(6) . . . . ?
C69 C66 C67 C62 -180.0(3) . . . . ?
C63 C62 C67 C66 1.3(5) . . . . ?
B1 C62 C67 C66 171.9(3) . . . . ?
C65 C64 C68 F68C 75.6(5) . . . . ?
C63 C64 C68 F68C -100.8(4) . . . . ?
C65 C64 C68 F68A -163.5(3) . . . . ?
C63 C64 C68 F68A 20.1(5) . . . . ?
C65 C64 C68 F68B -43.8(5) . . . . ?
C63 C64 C68 F68B 139.7(4) . . . . ?
C65 C66 C69 F69B -178.2(4) . . . . ?
C67 C66 C69 F69B 0.5(6) . . . . ?
C65 C66 C69 F69C -55.6(5) . . . . ?
C67 C66 C69 F69C 123.2(4) . . . . ?
C65 C66 C69 F69A 61.5(5) . . . . ?
C67 C66 C69 F69A -119.7(4) . . . . ?
C54 B1 C70 C71 -160.5(3) . . . . ?
C46 B1 C70 C71 79.3(4) . . . . ?
C62 B1 C70 C71 -43.5(4) . . . . ?
C54 B1 C70 C75 27.7(4) . . . . ?
C46 B1 C70 C75 -92.6(4) . . . . ?
C62 B1 C70 C75 144.7(3) . . . . ?
C75 C70 C71 C72 0.0(5) . . . . ?
B1 C70 C71 C72 -172.4(3) . . . . ?
C70 C71 C72 C73 -1.3(5) . . . . ?
C70 C71 C72 C76 179.6(3) . . . . ?
C71 C72 C73 C74 1.2(5) . . . . ?
C76 C72 C73 C74 -179.8(3) . . . . ?
C72 C73 C74 C75 0.3(5) . . . . ?
C72 C73 C74 C77 -179.5(3) . . . . ?
C73 C74 C75 C70 -1.7(5) . . . . ?
C77 C74 C75 C70 178.1(4) . . . . ?
C71 C70 C75 C74 1.5(5) . . . . ?
B1 C70 C75 C74 173.9(3) . . . . ?
C73 C72 C76 F76A -110.4(4) . . . . ?
C71 C72 C76 F76A 68.6(4) . . . . ?
C73 C72 C76 F76C 13.2(5) . . . . ?
C71 C72 C76 F76C -167.7(3) . . . . ?
C73 C72 C76 F76B 131.6(3) . . . . ?
C71 C72 C76 F76B -49.4(4) . . . . ?
C73 C74 C77 F77E -165.4(10) . . . . ?
C75 C74 C77 F77E 14.8(11) . . . . ?
C73 C74 C77 F77F 55.7(9) . . . . ?
C75 C74 C77 F77F -124.1(8) . . . . ?
C73 C74 C77 F77A 17.8(9) . . . . ?
C75 C74 C77 F77A -162.0(8) . . . . ?
C73 C74 C77 F77B -110.5(8) . . . . ?
C75 C74 C77 F77B 69.7(9) . . . . ?
C73 C74 C77 F77C 135.5(6) . . . . ?
C75 C74 C77 F77C -44.2(7) . . . . ?
C73 C74 C77 F77D -54.5(7) . . . . ?
C75 C74 C77 F77D 125.8(6) . . . . ?
